data_7133166
loop_
_publ_author_name
'Sen, Nilanjana'
'Sarkar, Pallavi'
'Meena, Yadram'
'Tothadi, Srinu'
'Pati, Swapan K.'
'Khan, Shabana'

_publ_section_title
;
 Synthesis and catalytic application of a donor-free bismuthenium cation.
;
_journal_issue 54
_journal_name_full 'Chemical communications (Cambridge, England)'
_journal_page_first 6877
_journal_page_last 6880
_journal_paper_doi 10.1039/d4cc01805b
_journal_volume 60
_journal_year 2024
_chemical_formula_sum 'C32 H52 Bi2 F12 N4 Sb2'
_chemical_formula_weight 1382.23
_space_group_crystal_system monoclinic
_space_group_IT_number 15
_space_group_name_Hall '-C 2yc'
_space_group_name_H-M_alt 'C 1 2/c 1'
_atom_sites_solution_hydrogens geom
_audit_block_doi 10.5517/ccdc.csd.cc2hyw6k
_audit_creation_method SHELXL-2018/3
_audit_update_record
;
2023-12-30 deposited with the CCDC.	2024-06-06 downloaded from the CCDC.
;
_cell_angle_alpha 90
_cell_angle_beta 101.205(5)
_cell_angle_gamma 90
_cell_formula_units_Z 8
_cell_length_a 36.971(6)
_cell_length_b 11.0199(18)
_cell_length_c 21.471(4)
_cell_measurement_reflns_used 9925
_cell_measurement_temperature 150(2)
_cell_measurement_theta_max 28.18
_cell_measurement_theta_min 2.21
_cell_volume 8581(3)
_computing_cell_refinement 'Bruker SAINT'
_computing_data_collection 'Bruker APEX2'
_computing_data_reduction 'Bruker SAINT'
_computing_molecular_graphics 'Bruker SHELXTL'
_computing_publication_material 'Bruker SHELXTL'
_computing_structure_refinement 'SHELXL-2018/3 (Sheldrick, 2018)'
_computing_structure_solution 'SHELXT 2014/5 (Sheldrick, 2014)'
_diffrn_ambient_temperature 150(2)
_diffrn_measured_fraction_theta_full 0.999
_diffrn_measured_fraction_theta_max 0.999
_diffrn_measurement_device_type 'Bruker APEX-II CCD'
_diffrn_measurement_method '\f and \w scans'
_diffrn_radiation_type MoK\a
_diffrn_radiation_wavelength 0.71073
_diffrn_reflns_av_R_equivalents 0.0766
_diffrn_reflns_av_unetI/netI 0.0546
_diffrn_reflns_Laue_measured_fraction_full 0.999
_diffrn_reflns_Laue_measured_fraction_max 0.999
_diffrn_reflns_limit_h_max 44
_diffrn_reflns_limit_h_min -48
_diffrn_reflns_limit_k_max 14
_diffrn_reflns_limit_k_min -14
_diffrn_reflns_limit_l_max 27
_diffrn_reflns_limit_l_min -27
_diffrn_reflns_number 64711
_diffrn_reflns_point_group_measured_fraction_full 0.999
_diffrn_reflns_point_group_measured_fraction_max 0.999
_diffrn_reflns_theta_full 25.242
_diffrn_reflns_theta_max 27.484
_diffrn_reflns_theta_min 1.123
_exptl_absorpt_coefficient_mu 9.504
_exptl_absorpt_correction_type none
_exptl_crystal_colour Violet
_exptl_crystal_density_diffrn 2.140
_exptl_crystal_description Hexagonal
_exptl_crystal_F_000 5184
_exptl_crystal_size_max 0.1
_exptl_crystal_size_mid 0.1
_exptl_crystal_size_min 0.1
_refine_diff_density_max 0.282
_refine_diff_density_min -0.045
_refine_diff_density_rms 0.007
_refine_ls_extinction_method none
_refine_ls_goodness_of_fit_ref 2.557
_refine_ls_hydrogen_treatment constr
_refine_ls_matrix_type full
_refine_ls_number_parameters 483
_refine_ls_number_reflns 9829
_refine_ls_number_restraints 0
_refine_ls_restrained_S_all 2.557
_refine_ls_R_factor_all 0.1317
_refine_ls_R_factor_gt 0.1193
_refine_ls_shift/su_max 0.012
_refine_ls_shift/su_mean 0.000
_refine_ls_structure_factor_coef Fsqd
_refine_ls_weighting_details 'w=1/[\s^2^(Fo^2^)+(0.1000P)^2^] where P=(Fo^2^+2Fc^2^)/3'
_refine_ls_weighting_scheme calc
_refine_ls_wR_factor_gt 0.3342
_refine_ls_wR_factor_ref 0.3399
_reflns_Friedel_coverage 0.000
_reflns_number_gt 8398
_reflns_number_total 9829
_reflns_threshold_expression 'I > 2\s(I)'
_cod_data_source_file d4cc01805b2.cif
_cod_data_source_block Q1_a_sq
_cod_depositor_comments 'Adding full bibliography for 7133166.cif.'
_cod_original_cell_volume 8581(2)
_cod_original_sg_symbol_H-M 'C 2/c'
_cod_database_code 7133166
_shelx_shelxl_version_number 2018/3
_shelx_space_group_comment
;
The symmetry employed for this shelxl refinement is uniquely defined
by the following loop, which should always be used as a source of
symmetry information in preference to the above space-group names.
They are only intended as comments.
;

loop_
_space_group_symop_operation_xyz
'x, y, z'
'-x, y, -z+1/2'
'x+1/2, y+1/2, z'
'-x+1/2, y+1/2, -z+1/2'
'-x, -y, -z'
'x, -y, z-1/2'
'-x+1/2, -y+1/2, -z'
'x+1/2, -y+1/2, z-1/2'

loop_
_atom_site_label
_atom_site_type_symbol
_atom_site_fract_x
_atom_site_fract_y
_atom_site_fract_z
_atom_site_U_iso_or_equiv
_atom_site_adp_type
_atom_site_occupancy
_atom_site_site_symmetry_order
_atom_site_calc_flag
_atom_site_refinement_flags_posn
_atom_site_refinement_flags_adp
_atom_site_refinement_flags_occupancy
_atom_site_disorder_assembly
_atom_site_disorder_group
Bi1 Bi 0.59760(2) 1.12397(7) 0.40765(3) 0.0335(10) Uani 1 1 d . . . . .
C1 C 0.6776(6) 0.331(2) 0.4485(9) 0.039(5) Uani 1 1 d . . . . .
H1 H 0.674222 0.409509 0.430161 0.047 Uiso 1 1 calc R U . . .
N1 N 0.5913(4) 1.0590(15) 0.4977(8) 0.034(4) Uani 1 1 d . . . . .
Sb1 Sb 0.64297(4) 1.77461(18) 0.33270(7) 0.0512(11) Uani 1 1 d . . . . .
F1 F 0.6909(4) 1.8085(13) 0.3740(8) 0.058(4) Uani 1 1 d . . . . .
Bi2 Bi 0.66015(2) 0.33953(7) 0.64345(3) 0.0349(10) Uani 1 1 d . . . . .
N2 N 0.5813(4) 1.2860(17) 0.4519(8) 0.036(4) Uani 1 1 d . . . . .
Sb2 Sb 0.61961(3) -0.31226(11) 0.72264(6) 0.0303(10) Uani 1 1 d . . . . .
F2 F 0.6471(6) 1.884(2) 0.2693(12) 0.119(10) Uani 1 1 d . . . . .
F3 F 0.6263(5) 1.8915(14) 0.3855(11) 0.083(6) Uani 1 1 d . . . . .
N3 N 0.6763(4) 0.1789(13) 0.6012(7) 0.029(3) Uani 1 1 d . . . . .
F4 F 0.5943(5) 1.746(2) 0.2940(9) 0.106(9) Uani 1 1 d . . . . .
N4 N 0.6669(4) 0.3991(13) 0.5530(7) 0.028(3) Uani 1 1 d . . . . .
F5 F 0.6620(6) 1.654(2) 0.2839(9) 0.096(7) Uani 1 1 d . . . . .
F6 F 0.6394(5) 1.6540(17) 0.3929(8) 0.070(4) Uani 1 1 d . . . . .
F7 F 0.5693(4) -0.3141(18) 0.6872(9) 0.073(5) Uani 1 1 d . . . . .
F8 F 0.6117(5) -0.1962(16) 0.7811(8) 0.075(5) Uani 1 1 d . . . . .
F9 F 0.6244(6) -0.1913(14) 0.6668(8) 0.073(5) Uani 1 1 d . . . . .
C00N C 0.6798(5) 0.1909(17) 0.5386(9) 0.031(4) Uani 1 1 d . . . . .
C00O C 0.6883(5) 0.0987(16) 0.5004(10) 0.032(4) Uani 1 1 d . . . . .
H00O H 0.692629 0.019494 0.517788 0.038 Uiso 1 1 calc R U . . .
C00P C 0.5756(5) 1.399(2) 0.4172(10) 0.042(5) Uani 1 1 d . . . . .
H00A H 0.592536 1.401365 0.386711 0.050 Uiso 1 1 calc R U . . .
H00B H 0.582268 1.466628 0.447406 0.050 Uiso 1 1 calc R U . . .
C00Q C 0.6855(5) 0.235(2) 0.4127(11) 0.042(5) Uani 1 1 d . . . . .
H00Q H 0.687454 0.248090 0.369770 0.050 Uiso 1 1 calc R U . . .
C00R C 0.5777(5) 1.2676(17) 0.5133(9) 0.033(4) Uani 1 1 d . . . . .
C00S C 0.6834(5) 0.0638(17) 0.6386(10) 0.036(4) Uani 1 1 d . . . . .
H00C H 0.677422 -0.005636 0.609170 0.043 Uiso 1 1 calc R U . . .
H00D H 0.666539 0.060510 0.669109 0.043 Uiso 1 1 calc R U . . .
C00U C 0.6745(4) 0.3139(14) 0.5125(9) 0.027(4) Uani 1 1 d . . . . .
C00V C 0.6907(5) 0.1172(17) 0.4391(9) 0.032(4) Uani 1 1 d . . . . .
H00V H 0.695804 0.051175 0.413672 0.039 Uiso 1 1 calc R U . . .
C00W C 0.5674(6) 1.339(2) 0.6156(10) 0.051(6) Uani 1 1 d . . . . .
H00W H 0.562600 1.402991 0.642729 0.061 Uiso 1 1 calc R U . . .
C00X C 0.5693(6) 1.362(2) 0.5539(11) 0.041(5) Uani 1 1 d . . . . .
H00X H 0.565036 1.442145 0.537646 0.049 Uiso 1 1 calc R U . . .
C00Z C 0.6979(5) 0.6044(14) 0.5514(9) 0.031(4) Uani 1 1 d . . . . .
C010 C 0.5357(6) 1.419(2) 0.3802(10) 0.046(5) Uani 1 1 d . . . . .
F10 F 0.6700(3) -0.3062(15) 0.7551(7) 0.058(4) Uani 1 1 d . . . . .
C011 C 0.7173(6) 0.584(3) 0.6215(9) 0.050(6) Uani 1 1 d . . . . .
H01A H 0.740301 0.630217 0.630486 0.075 Uiso 1 1 calc R U . . .
H01B H 0.722746 0.497188 0.628421 0.075 Uiso 1 1 calc R U . . .
H01C H 0.701015 0.610622 0.649760 0.075 Uiso 1 1 calc R U . . .
F11 F 0.6274(4) -0.4277(13) 0.6621(8) 0.059(4) Uani 1 1 d . . . . .
C012 C 0.5727(6) 1.221(2) 0.6382(13) 0.052(6) Uani 1 1 d . . . . .
H012 H 0.570650 1.204864 0.680917 0.062 Uiso 1 1 calc R U . . .
F12 F 0.6127(6) -0.4274(18) 0.7798(10) 0.095(7) Uani 1 1 d . . . . .
C013 C 0.5807(6) 1.1254(18) 0.6022(10) 0.040(5) Uani 1 1 d . . . . .
H013 H 0.584339 1.045756 0.619178 0.048 Uiso 1 1 calc R U . . .
C014 C 0.5334(5) 0.8860(19) 0.5436(11) 0.041(5) Uani 1 1 d . . . . .
H01D H 0.544683 0.861604 0.586958 0.062 Uiso 1 1 calc R U . . .
H01E H 0.509910 0.843119 0.530424 0.062 Uiso 1 1 calc R U . . .
H01F H 0.528942 0.973676 0.542448 0.062 Uiso 1 1 calc R U . . .
C015 C 0.6619(5) 0.5305(15) 0.5354(10) 0.033(4) Uani 1 1 d . . . . .
H01G H 0.643588 0.566270 0.558106 0.039 Uiso 1 1 calc R U . . .
H01H H 0.651903 0.536859 0.489322 0.039 Uiso 1 1 calc R U . . .
C016 C 0.5832(5) 1.150(2) 0.5399(10) 0.037(4) Uani 1 1 d . . . . .
C017 C 0.5414(6) 0.8686(19) 0.4324(11) 0.043(5) Uani 1 1 d . . . . .
H01I H 0.559631 0.852492 0.405712 0.065 Uiso 1 1 calc R U . . .
H01J H 0.532107 0.951593 0.424911 0.065 Uiso 1 1 calc R U . . .
H01K H 0.520952 0.811091 0.421678 0.065 Uiso 1 1 calc R U . . .
C018 C 0.7354(6) 0.1657(17) 0.7177(9) 0.038(5) Uani 1 1 d . . . . .
H01L H 0.758526 0.149071 0.747364 0.056 Uiso 1 1 calc R U . . .
H01M H 0.716175 0.186420 0.741606 0.056 Uiso 1 1 calc R U . . .
H01N H 0.738902 0.233731 0.690115 0.056 Uiso 1 1 calc R U . . .
C019 C 0.5239(6) 1.311(2) 0.3344(10) 0.042(5) Uani 1 1 d . . . . .
H01O H 0.500770 1.330830 0.305316 0.063 Uiso 1 1 calc R U . . .
H01P H 0.520190 1.238420 0.359036 0.063 Uiso 1 1 calc R U . . .
H01Q H 0.543122 1.294556 0.309919 0.063 Uiso 1 1 calc R U . . .
C01A C 0.7506(6) 0.0267(19) 0.6314(11) 0.041(5) Uani 1 1 d . . . . .
H01R H 0.775240 0.052535 0.652624 0.062 Uiso 1 1 calc R U . . .
H01S H 0.742932 0.073549 0.592202 0.062 Uiso 1 1 calc R U . . .
H01T H 0.750991 -0.059843 0.621032 0.062 Uiso 1 1 calc R U . . .
C01C C 0.7223(7) -0.061(2) 0.7198(12) 0.052(6) Uani 1 1 d . . . . .
H01U H 0.747543 -0.081543 0.740916 0.078 Uiso 1 1 calc R U . . .
H01V H 0.711227 -0.130914 0.694842 0.078 Uiso 1 1 calc R U . . .
H01W H 0.707689 -0.040848 0.751821 0.078 Uiso 1 1 calc R U . . .
C01D C 0.6853(6) 0.7409(17) 0.5465(10) 0.039(5) Uani 1 1 d . . . . .
H01X H 0.675766 0.761511 0.501906 0.058 Uiso 1 1 calc R U . . .
H01Y H 0.706354 0.793226 0.563340 0.058 Uiso 1 1 calc R U . . .
H01Z H 0.665871 0.753020 0.571102 0.058 Uiso 1 1 calc R U . . .
C01E C 0.5077(5) 1.434(2) 0.4227(11) 0.042(5) Uani 1 1 d . . . . .
H010 H 0.482768 1.433178 0.396799 0.063 Uiso 1 1 calc R U . . .
H011 H 0.511892 1.512159 0.445175 0.063 Uiso 1 1 calc R U . . .
H014 H 0.510347 1.368091 0.453667 0.063 Uiso 1 1 calc R U . . .
C01G C 0.7244(5) 0.5789(19) 0.5088(11) 0.041(5) Uani 1 1 d . . . . .
H015 H 0.712491 0.595688 0.464701 0.062 Uiso 1 1 calc R U . . .
H016 H 0.731829 0.493475 0.512842 0.062 Uiso 1 1 calc R U . . .
H017 H 0.746157 0.630701 0.520675 0.062 Uiso 1 1 calc R U . . .
C01H C 0.5954(5) 0.9343(18) 0.5152(10) 0.034(4) Uani 1 1 d . . . . .
H018 H 0.605077 0.929677 0.561524 0.040 Uiso 1 1 calc R U . . .
H019 H 0.614060 0.897790 0.493627 0.040 Uiso 1 1 calc R U . . .
C01I C 0.5589(7) 0.854(2) 0.4993(10) 0.043(5) Uani 1 1 d . . . . .
C01J C 0.5360(6) 1.530(2) 0.3396(11) 0.051(6) Uani 1 1 d . . . . .
H020 H 0.510553 1.553798 0.321891 0.076 Uiso 1 1 calc R U . . .
H021 H 0.548922 1.511459 0.305013 0.076 Uiso 1 1 calc R U . . .
H022 H 0.548611 1.595943 0.365531 0.076 Uiso 1 1 calc R U . . .
C01K C 0.7232(5) 0.0484(14) 0.6755(9) 0.030(4) Uani 1 1 d . . . . .
C01M C 0.5708(6) 0.7207(16) 0.5096(12) 0.044(5) Uani 1 1 d . . . . .
H023 H 0.588462 0.700801 0.482588 0.066 Uiso 1 1 calc R U . . .
H024 H 0.549084 0.668070 0.498552 0.066 Uiso 1 1 calc R U . . .
H025 H 0.582298 0.708085 0.554235 0.066 Uiso 1 1 calc R U . . .

loop_
_atom_site_aniso_label
_atom_site_aniso_U_11
_atom_site_aniso_U_22
_atom_site_aniso_U_33
_atom_site_aniso_U_23
_atom_site_aniso_U_13
_atom_site_aniso_U_12
Bi1 0.0353(10) 0.0342(10) 0.0313(10) 0.0026(3) 0.0071(3) 0.0020(3)
C1 0.040(10) 0.061(13) 0.015(8) -0.005(8) 0.003(7) -0.010(9)
N1 0.035(8) 0.038(8) 0.029(8) 0.008(6) 0.005(6) -0.005(6)
Sb1 0.0438(13) 0.0788(15) 0.0311(12) 0.0056(7) 0.0077(6) -0.0100(7)
F1 0.043(7) 0.060(9) 0.066(10) -0.008(7) -0.002(7) -0.004(6)
Bi2 0.0352(10) 0.0402(11) 0.0290(10) -0.0028(3) 0.0058(3) 0.0027(3)
N2 0.026(7) 0.050(10) 0.033(9) 0.001(7) 0.005(6) 0.000(7)
Sb2 0.0345(11) 0.0262(11) 0.0308(12) -0.0026(4) 0.0075(5) 0.0015(4)
F2 0.079(13) 0.15(2) 0.125(19) 0.099(17) 0.010(12) -0.016(13)
F3 0.077(11) 0.049(9) 0.139(18) 0.007(10) 0.057(12) 0.022(8)
N3 0.028(7) 0.026(7) 0.031(8) 0.001(6) 0.004(6) 0.001(5)
F4 0.069(11) 0.16(2) 0.080(12) 0.064(13) -0.017(9) -0.071(12)
N4 0.033(8) 0.024(7) 0.025(7) -0.003(6) 0.001(6) 0.009(5)
F5 0.112(16) 0.122(17) 0.064(12) -0.028(11) 0.042(11) -0.019(13)
F6 0.073(10) 0.085(11) 0.053(9) 0.001(8) 0.011(8) 0.002(9)
F7 0.034(7) 0.104(14) 0.077(12) -0.032(10) -0.001(7) 0.003(7)
F8 0.079(11) 0.078(11) 0.063(11) -0.033(9) 0.005(9) 0.014(9)
F9 0.109(14) 0.046(8) 0.065(11) 0.015(7) 0.017(10) -0.006(8)
C00N 0.022(8) 0.038(10) 0.033(10) -0.002(8) 0.005(7) -0.005(6)
C00O 0.029(8) 0.023(8) 0.043(11) 0.002(7) 0.003(7) -0.005(6)
C00P 0.028(9) 0.064(14) 0.031(10) -0.007(9) 0.002(8) -0.010(9)
C00Q 0.028(9) 0.060(13) 0.038(11) -0.007(10) 0.010(8) -0.005(8)
C00R 0.032(9) 0.033(9) 0.033(10) 0.001(7) 0.005(7) -0.006(7)
C00S 0.033(9) 0.034(9) 0.038(10) 0.006(8) 0.001(8) -0.007(7)
C00U 0.024(8) 0.018(7) 0.034(9) -0.004(6) -0.001(7) -0.001(6)
C00V 0.038(10) 0.027(8) 0.031(10) -0.002(7) 0.004(8) 0.002(7)
C00W 0.048(12) 0.076(16) 0.029(11) -0.034(11) 0.008(9) -0.007(11)
C00X 0.037(10) 0.042(11) 0.042(12) -0.008(9) 0.000(9) 0.009(8)
C00Z 0.045(10) 0.007(6) 0.037(10) -0.005(6) -0.002(8) -0.002(6)
C010 0.032(10) 0.071(15) 0.033(11) -0.017(10) 0.002(8) 0.000(9)
F10 0.030(6) 0.085(11) 0.057(9) -0.014(8) 0.002(6) -0.001(6)
C011 0.042(11) 0.088(18) 0.017(9) -0.001(10) -0.002(8) -0.027(11)
F11 0.061(8) 0.048(8) 0.068(10) -0.037(7) 0.016(7) 0.010(6)
C012 0.034(11) 0.061(14) 0.056(15) -0.006(12) 0.000(10) -0.005(10)
F12 0.114(15) 0.079(12) 0.100(15) 0.057(11) 0.041(12) -0.020(11)
C013 0.057(13) 0.033(10) 0.030(10) 0.008(8) 0.008(9) 0.005(8)
C014 0.032(10) 0.043(11) 0.052(13) 0.009(9) 0.017(9) 0.010(8)
C015 0.030(8) 0.022(8) 0.043(11) 0.003(7) 0.000(7) -0.008(6)
C016 0.029(9) 0.048(11) 0.035(11) 0.004(8) 0.005(8) 0.000(8)
C017 0.048(12) 0.036(10) 0.046(12) 0.005(9) 0.008(10) 0.016(8)
C018 0.058(12) 0.029(9) 0.022(9) -0.002(7) -0.001(8) 0.005(8)
C019 0.041(11) 0.060(14) 0.024(10) -0.009(9) 0.005(8) -0.005(9)
C01A 0.040(10) 0.039(11) 0.044(12) -0.002(9) 0.008(9) 0.011(8)
C01C 0.053(13) 0.041(12) 0.056(15) 0.017(10) -0.003(11) -0.004(10)
C01D 0.041(10) 0.028(9) 0.048(12) 0.010(8) 0.010(9) 0.022(8)
C01E 0.030(9) 0.051(12) 0.046(12) 0.003(10) 0.014(8) -0.001(8)
C01G 0.032(9) 0.041(11) 0.051(13) -0.015(9) 0.009(9) -0.016(8)
C01H 0.020(8) 0.042(10) 0.038(10) 0.005(8) 0.002(7) 0.002(7)
C01I 0.061(13) 0.040(11) 0.033(11) 0.010(8) 0.022(10) -0.008(9)
C01J 0.047(12) 0.058(14) 0.043(13) 0.013(10) -0.001(10) 0.014(10)
C01K 0.037(9) 0.013(7) 0.040(10) 0.001(6) 0.004(8) -0.010(6)
C01M 0.055(12) 0.016(8) 0.066(15) -0.006(8) 0.025(11) -0.002(8)

loop_
_atom_type_symbol
_atom_type_description
_atom_type_scat_dispersion_real
_atom_type_scat_dispersion_imag
_atom_type_scat_source
C C 0.0033 0.0016 'International Tables Vol C Tables 4.2.6.8 and 6.1.1.4'
H H 0.0000 0.0000 'International Tables Vol C Tables 4.2.6.8 and 6.1.1.4'
Bi Bi -4.1077 10.2566 'International Tables Vol C Tables 4.2.6.8 and 6.1.1.4'
F F 0.0171 0.0103 'International Tables Vol C Tables 4.2.6.8 and 6.1.1.4'
N N 0.0061 0.0033 'International Tables Vol C Tables 4.2.6.8 and 6.1.1.4'
Sb Sb -0.5866 1.5461 'International Tables Vol C Tables 4.2.6.8 and 6.1.1.4'

loop_
_geom_angle_atom_site_label_1
_geom_angle_atom_site_label_2
_geom_angle_atom_site_label_3
_geom_angle
_geom_angle_site_symmetry_1
_geom_angle_site_symmetry_3
_geom_angle_publ_flag
N1 Bi1 N2 77.8(7) . . ?
C00Q C1 C00U 121(2) . . ?
C00Q C1 H1 119.7 . . ?
C00U C1 H1 119.7 . . ?
C016 N1 C01H 122.3(17) . . ?
C016 N1 Bi1 114.8(13) . . ?
C01H N1 Bi1 123.0(14) . . ?
F2 Sb1 F4 89.7(8) . . ?
F2 Sb1 F1 90.7(8) . . ?
F4 Sb1 F1 177.3(10) . . ?
F2 Sb1 F6 175.7(11) . . ?
F4 Sb1 F6 89.6(7) . . ?
F1 Sb1 F6 90.1(7) . . ?
F2 Sb1 F3 94.6(12) . . ?
F4 Sb1 F3 89.1(11) . . ?
F1 Sb1 F3 88.2(8) . . ?
F6 Sb1 F3 89.7(8) . . ?
F2 Sb1 F5 87.6(12) . . ?
F4 Sb1 F5 93.6(11) . . ?
F1 Sb1 F5 89.1(8) . . ?
F6 Sb1 F5 88.2(9) . . ?
F3 Sb1 F5 176.6(10) . . ?
N4 Bi2 N3 76.9(6) . . ?
C00R N2 C00P 126.5(18) . . ?
C00R N2 Bi1 112.8(13) . . ?
C00P N2 Bi1 120.6(14) . . ?
F12 Sb2 F9 176.6(10) . . ?
F12 Sb2 F8 87.9(10) . . ?
F9 Sb2 F8 89.4(10) . . ?
F12 Sb2 F10 91.9(9) . . ?
F9 Sb2 F10 90.1(8) . . ?
F8 Sb2 F10 90.0(7) . . ?
F12 Sb2 F7 90.5(10) . . ?
F9 Sb2 F7 87.5(9) . . ?
F8 Sb2 F7 90.4(7) . . ?
F10 Sb2 F7 177.6(8) . . ?
F12 Sb2 F11 93.2(11) . . ?
F9 Sb2 F11 89.6(8) . . ?
F8 Sb2 F11 178.9(8) . . ?
F10 Sb2 F11 90.4(7) . . ?
F7 Sb2 F11 89.2(7) . . ?
C00N N3 C00S 124.3(16) . . ?
C00N N3 Bi2 115.0(12) . . ?
C00S N3 Bi2 120.7(13) . . ?
C00U N4 C015 122.8(16) . . ?
C00U N4 Bi2 117.1(12) . . ?
C015 N4 Bi2 120.1(12) . . ?
C00O C00N N3 125.7(17) . . ?
C00O C00N C00U 118.9(18) . . ?
N3 C00N C00U 115.4(16) . . ?
C00V C00O C00N 122.2(17) . . ?
C00V C00O H00O 118.9 . . ?
C00N C00O H00O 118.9 . . ?
N2 C00P C010 114.6(18) . . ?
N2 C00P H00A 108.6 . . ?
C010 C00P H00A 108.6 . . ?
N2 C00P H00B 108.6 . . ?
C010 C00P H00B 108.6 . . ?
H00A C00P H00B 107.6 . . ?
C1 C00Q C00V 121(2) . . ?
C1 C00Q H00Q 119.7 . . ?
C00V C00Q H00Q 119.7 . . ?
N2 C00R C016 119.5(19) . . ?
N2 C00R C00X 123.6(18) . . ?
C016 C00R C00X 116.9(19) . . ?
N3 C00S C01K 114.9(14) . . ?
N3 C00S H00C 108.5 . . ?
C01K C00S H00C 108.5 . . ?
N3 C00S H00D 108.5 . . ?
C01K C00S H00D 108.5 . . ?
H00C C00S H00D 107.5 . . ?
N4 C00U C1 127.1(17) . . ?
N4 C00U C00N 115.3(17) . . ?
C1 C00U C00N 117.7(17) . . ?
C00O C00V C00Q 119.9(19) . . ?
C00O C00V H00V 120.1 . . ?
C00Q C00V H00V 120.1 . . ?
C00X C00W C012 119(2) . . ?
C00X C00W H00W 120.7 . . ?
C012 C00W H00W 120.7 . . ?
C00W C00X C00R 121(2) . . ?
C00W C00X H00X 119.5 . . ?
C00R C00X H00X 119.5 . . ?
C01G C00Z C015 113.8(15) . . ?
C01G C00Z C011 109.5(17) . . ?
C015 C00Z C011 110.7(16) . . ?
C01G C00Z C01D 111.2(17) . . ?
C015 C00Z C01D 105.0(15) . . ?
C011 C00Z C01D 106.3(17) . . ?
C01J C010 C01E 110(2) . . ?
C01J C010 C00P 107.6(19) . . ?
C01E C010 C00P 113.7(18) . . ?
C01J C010 C019 106.8(18) . . ?
C01E C010 C019 109.0(19) . . ?
C00P C010 C019 109.8(19) . . ?
C00Z C011 H01A 109.5 . . ?
C00Z C011 H01B 109.5 . . ?
H01A C011 H01B 109.5 . . ?
C00Z C011 H01C 109.5 . . ?
H01A C011 H01C 109.5 . . ?
H01B C011 H01C 109.5 . . ?
C013 C012 C00W 124(2) . . ?
C013 C012 H012 118.2 . . ?
C00W C012 H012 118.2 . . ?
C012 C013 C016 117(2) . . ?
C012 C013 H013 121.3 . . ?
C016 C013 H013 121.3 . . ?
C01I C014 H01D 109.5 . . ?
C01I C014 H01E 109.5 . . ?
H01D C014 H01E 109.5 . . ?
C01I C014 H01F 109.5 . . ?
H01D C014 H01F 109.5 . . ?
H01E C014 H01F 109.5 . . ?
N4 C015 C00Z 113.4(14) . . ?
N4 C015 H01G 108.9 . . ?
C00Z C015 H01G 108.9 . . ?
N4 C015 H01H 108.9 . . ?
C00Z C015 H01H 108.9 . . ?
H01G C015 H01H 107.7 . . ?
C013 C016 C00R 122(2) . . ?
C013 C016 N1 122.8(19) . . ?
C00R C016 N1 114.8(18) . . ?
C01I C017 H01I 109.5 . . ?
C01I C017 H01J 109.5 . . ?
H01I C017 H01J 109.5 . . ?
C01I C017 H01K 109.5 . . ?
H01I C017 H01K 109.5 . . ?
H01J C017 H01K 109.5 . . ?
C01K C018 H01L 109.5 . . ?
C01K C018 H01M 109.5 . . ?
H01L C018 H01M 109.5 . . ?
C01K C018 H01N 109.5 . . ?
H01L C018 H01N 109.5 . . ?
H01M C018 H01N 109.5 . . ?
C010 C019 H01O 109.5 . . ?
C010 C019 H01P 109.5 . . ?
H01O C019 H01P 109.5 . . ?
C010 C019 H01Q 109.5 . . ?
H01O C019 H01Q 109.5 . . ?
H01P C019 H01Q 109.5 . . ?
C01K C01A H01R 109.5 . . ?
C01K C01A H01S 109.5 . . ?
H01R C01A H01S 109.5 . . ?
C01K C01A H01T 109.5 . . ?
H01R C01A H01T 109.5 . . ?
H01S C01A H01T 109.5 . . ?
C01K C01C H01U 109.5 . . ?
C01K C01C H01V 109.5 . . ?
H01U C01C H01V 109.5 . . ?
C01K C01C H01W 109.5 . . ?
H01U C01C H01W 109.5 . . ?
H01V C01C H01W 109.5 . . ?
C00Z C01D H01X 109.5 . . ?
C00Z C01D H01Y 109.5 . . ?
H01X C01D H01Y 109.5 . . ?
C00Z C01D H01Z 109.5 . . ?
H01X C01D H01Z 109.5 . . ?
H01Y C01D H01Z 109.5 . . ?
C010 C01E H010 109.5 . . ?
C010 C01E H011 109.5 . . ?
H010 C01E H011 109.5 . . ?
C010 C01E H014 109.5 . . ?
H010 C01E H014 109.5 . . ?
H011 C01E H014 109.5 . . ?
C00Z C01G H015 109.5 . . ?
C00Z C01G H016 109.5 . . ?
H015 C01G H016 109.5 . . ?
C00Z C01G H017 109.5 . . ?
H015 C01G H017 109.5 . . ?
H016 C01G H017 109.5 . . ?
N1 C01H C01I 115.8(15) . . ?
N1 C01H H018 108.3 . . ?
C01I C01H H018 108.3 . . ?
N1 C01H H019 108.3 . . ?
C01I C01H H019 108.3 . . ?
H018 C01H H019 107.4 . . ?
C017 C01I C014 113(2) . . ?
C017 C01I C01M 107.5(19) . . ?
C014 C01I C01M 109.0(17) . . ?
C017 C01I C01H 110.2(17) . . ?
C014 C01I C01H 110.2(18) . . ?
C01M C01I C01H 106.9(18) . . ?
C010 C01J H020 109.5 . . ?
C010 C01J H021 109.5 . . ?
H020 C01J H021 109.5 . . ?
C010 C01J H022 109.5 . . ?
H020 C01J H022 109.5 . . ?
H021 C01J H022 109.5 . . ?
C01A C01K C00S 112.2(17) . . ?
C01A C01K C01C 110.7(17) . . ?
C00S C01K C01C 105.8(15) . . ?
C01A C01K C018 109.3(16) . . ?
C00S C01K C018 109.9(15) . . ?
C01C C01K C018 108.8(17) . . ?
C01I C01M H023 109.5 . . ?
C01I C01M H024 109.5 . . ?
H023 C01M H024 109.5 . . ?
C01I C01M H025 109.5 . . ?
H023 C01M H025 109.5 . . ?
H024 C01M H025 109.5 . . ?

loop_
_geom_bond_atom_site_label_1
_geom_bond_atom_site_label_2
_geom_bond_distance
_geom_bond_site_symmetry_2
_geom_bond_publ_flag
Bi1 N1 2.116(16) . ?
Bi1 N2 2.163(18) . ?
C1 C00Q 1.37(3) . ?
C1 C00U 1.41(3) . ?
C1 H1 0.9500 . ?
N1 C016 1.42(3) . ?
N1 C01H 1.42(2) . ?
Sb1 F2 1.846(17) . ?
Sb1 F4 1.857(15) . ?
Sb1 F1 1.858(13) . ?
Sb1 F6 1.876(18) . ?
Sb1 F3 1.897(17) . ?
Sb1 F5 1.91(2) . ?
Bi2 N4 2.111(16) . ?
Bi2 N3 2.127(15) . ?
N2 C00R 1.37(3) . ?
N2 C00P 1.44(3) . ?
Sb2 F12 1.817(14) . ?
Sb2 F9 1.825(15) . ?
Sb2 F8 1.855(15) . ?
Sb2 F10 1.859(12) . ?
Sb2 F7 1.869(14) . ?
Sb2 F11 1.880(12) . ?
N3 C00N 1.38(2) . ?
N3 C00S 1.50(2) . ?
N4 C00U 1.35(2) . ?
N4 C015 1.50(2) . ?
C00N C00O 1.38(3) . ?
C00N C00U 1.47(2) . ?
C00O C00V 1.35(3) . ?
C00O H00O 0.9500 . ?
C00P C010 1.55(3) . ?
C00P H00A 0.9900 . ?
C00P H00B 0.9900 . ?
C00Q C00V 1.42(3) . ?
C00Q H00Q 0.9500 . ?
C00R C016 1.42(3) . ?
C00R C00X 1.43(3) . ?
C00S C01K 1.54(2) . ?
C00S H00C 0.9900 . ?
C00S H00D 0.9900 . ?
C00V H00V 0.9500 . ?
C00W C00X 1.36(3) . ?
C00W C012 1.40(4) . ?
C00W H00W 0.9500 . ?
C00X H00X 0.9500 . ?
C00Z C01G 1.49(3) . ?
C00Z C015 1.54(2) . ?
C00Z C011 1.55(3) . ?
C00Z C01D 1.57(2) . ?
C010 C01J 1.50(3) . ?
C010 C01E 1.52(3) . ?
C010 C019 1.55(3) . ?
C011 H01A 0.9800 . ?
C011 H01B 0.9800 . ?
C011 H01C 0.9800 . ?
C012 C013 1.37(3) . ?
C012 H012 0.9500 . ?
C013 C016 1.38(3) . ?
C013 H013 0.9500 . ?
C014 C01I 1.50(3) . ?
C014 H01D 0.9800 . ?
C014 H01E 0.9800 . ?
C014 H01F 0.9800 . ?
C015 H01G 0.9900 . ?
C015 H01H 0.9900 . ?
C017 C01I 1.46(3) . ?
C017 H01I 0.9800 . ?
C017 H01J 0.9800 . ?
C017 H01K 0.9800 . ?
C018 C01K 1.59(2) . ?
C018 H01L 0.9800 . ?
C018 H01M 0.9800 . ?
C018 H01N 0.9800 . ?
C019 H01O 0.9800 . ?
C019 H01P 0.9800 . ?
C019 H01Q 0.9800 . ?
C01A C01K 1.53(3) . ?
C01A H01R 0.9800 . ?
C01A H01S 0.9800 . ?
C01A H01T 0.9800 . ?
C01C C01K 1.54(3) . ?
C01C H01U 0.9800 . ?
C01C H01V 0.9800 . ?
C01C H01W 0.9800 . ?
C01D H01X 0.9800 . ?
C01D H01Y 0.9800 . ?
C01D H01Z 0.9800 . ?
C01E H010 0.9800 . ?
C01E H011 0.9800 . ?
C01E H014 0.9800 . ?
C01G H015 0.9800 . ?
C01G H016 0.9800 . ?
C01G H017 0.9800 . ?
C01H C01I 1.59(3) . ?
C01H H018 0.9900 . ?
C01H H019 0.9900 . ?
C01I C01M 1.54(3) . ?
C01J H020 0.9800 . ?
C01J H021 0.9800 . ?
C01J H022 0.9800 . ?
C01M H023 0.9800 . ?
C01M H024 0.9800 . ?
C01M H025 0.9800 . ?
